data_2241175
loop_
_publ_author_name
'Anderson, Brian J.'
'Freedman, Michael B.'
'Smolenski, Victoria A.'
'Jasinski, Jerry P.'

_publ_section_title
;
 The crystal structure of 1-(2-hydroxy-5-methoxyphenyl)ethanone
 4,4-dimethylthiosemicarbazone
;
_journal_coeditor_code CV5496
_journal_issue 11
_journal_name_full 'Acta Crystallographica Section E'
_journal_page_first o811
_journal_page_last o812
_journal_paper_doi 10.1107/S2056989015018228
_journal_volume 71
_journal_year 2015
_chemical_formula_iupac 'C12 H17 N3 O2 S'
_chemical_formula_moiety 'C12 H17 N3 O2 S'
_chemical_formula_sum 'C12 H17 N3 O2 S'
_chemical_formula_weight 267.34
_chemical_name_systematic
;
1-(2-Hydroxy-5-methoxyphenyl)ethanone 4,4-dimethylthiosemicarbazone
;
_space_group_crystal_system monoclinic
_space_group_IT_number 14
_space_group_name_Hall '-P 2yab'
_space_group_name_H-M_alt 'P 1 21/a 1'
_symmetry_space_group_name_Hall '-P 2yab'
_symmetry_space_group_name_H-M 'P 1 21/a 1'
_atom_sites_solution_hydrogens geom
_atom_sites_solution_primary direct
_audit_creation_method
;
Olex2 1.2
(compiled 2015.01.26 svn.r3150 for OlexSys, GUI svn.r4998)
;
_cell_angle_alpha 90
_cell_angle_beta 92.635(8)
_cell_angle_gamma 90
_cell_formula_units_Z 8
_cell_length_a 15.7097(12)
_cell_length_b 7.8300(5)
_cell_length_c 21.2351(19)
_cell_measurement_reflns_used 7195
_cell_measurement_temperature 173(2)
_cell_measurement_theta_max 32.7907
_cell_measurement_theta_min 3.0370
_cell_volume 2609.3(3)
_computing_cell_refinement
;
CrysAlis PRO (Agilent, 2014)
;
_computing_data_collection
;
CrysAlis PRO (Agilent, 2014)
;
_computing_data_reduction
;
CrysAlis PRO (Agilent, 2014)
;
_computing_molecular_graphics
;
OLEX2 (Dolomanov et al., 2009)
;
_computing_publication_material
;
OLEX2 (Dolomanov et al., 2009)
;
_computing_structure_refinement
;
SHELXL2014 (Sheldrick, 2015)
;
_computing_structure_solution
;
SHELXS2014 (Sheldrick, 2008)
;
_diffrn_ambient_temperature 173(2)
_diffrn_detector_area_resol_mean 16.0416
_diffrn_measured_fraction_theta_full 0.993
_diffrn_measured_fraction_theta_max 0.925
_diffrn_measurement_device_type 'Agilent, Eos, Gemini'
_diffrn_measurement_method '\w scans'
_diffrn_radiation_monochromator graphite
_diffrn_radiation_type MoK\a
_diffrn_radiation_wavelength 0.71073
_diffrn_reflns_av_R_equivalents 0.0810
_diffrn_reflns_limit_h_max 23
_diffrn_reflns_limit_h_min -23
_diffrn_reflns_limit_k_max 11
_diffrn_reflns_limit_k_min -11
_diffrn_reflns_limit_l_max 28
_diffrn_reflns_limit_l_min -30
_diffrn_reflns_number 33509
_diffrn_reflns_theta_full 25.242
_diffrn_reflns_theta_max 32.865
_diffrn_reflns_theta_min 3.043
_exptl_absorpt_coefficient_mu 0.247
_exptl_absorpt_correction_T_max 1.00000
_exptl_absorpt_correction_T_min 0.80291
_exptl_absorpt_correction_type multi-scan
_exptl_absorpt_process_details
;
(CrysAlis PRO; Agilent, 2014)
;
_exptl_crystal_colour colourless
_exptl_crystal_density_diffrn 1.361
_exptl_crystal_description prism
_exptl_crystal_F_000 1136
_exptl_crystal_size_max 0.54
_exptl_crystal_size_mid 0.35
_exptl_crystal_size_min 0.05
_refine_diff_density_max 1.076
_refine_diff_density_min -0.484
_refine_ls_extinction_method none
_refine_ls_goodness_of_fit_ref 1.063
_refine_ls_hydrogen_treatment constr
_refine_ls_matrix_type full
_refine_ls_number_parameters 334
_refine_ls_number_reflns 8982
_refine_ls_number_restraints 0
_refine_ls_restrained_S_all 1.063
_refine_ls_R_factor_all 0.1127
_refine_ls_R_factor_gt 0.0782
_refine_ls_shift/su_max 0.001
_refine_ls_shift/su_mean 0.000
_refine_ls_structure_factor_coef Fsqd
_refine_ls_weighting_details 'w=1/[\s^2^(Fo^2^)+(0.1106P)^2^+0.7177P] where P=(Fo^2^+2Fc^2^)/3'
_refine_ls_weighting_scheme calc
_refine_ls_wR_factor_gt 0.1956
_refine_ls_wR_factor_ref 0.2237
_reflns_number_gt 6065
_reflns_number_total 8982
_reflns_threshold_expression 'I > 2\s(I)'
_cod_data_source_file cv5496sup1.cif
_cod_data_source_block I
_cod_database_code 2241175
_shelx_space_group_comment
;
The symmetry employed for this shelxl refinement is uniquely defined
by the following loop, which should always be used as a source of
symmetry information in preference to the above space-group names.
They are only intended as comments.
;
_shelxl_version_number 2014/6

loop_
_space_group_symop_operation_xyz
'x, y, z'
'-x+1/2, y+1/2, -z'
'-x, -y, -z'
'x-1/2, -y-1/2, z'

loop_
_atom_site_type_symbol
_atom_site_label
_atom_site_fract_x
_atom_site_fract_y
_atom_site_fract_z
_atom_site_U_iso_or_equiv
_atom_site_adp_type
_atom_site_calc_flag
_atom_site_occupancy
S S1 0.44809(3) 0.09151(7) 1.11976(3) 0.03013(15) Uani d 1
O O1 0.32782(10) 0.2857(2) 0.99601(7) 0.0293(3) Uani d 1
H H1 0.3742 0.2469 1.0112 0.044 Uiso calc 1
O O2 0.35386(11) 0.6134(2) 0.76763(7) 0.0336(4) Uani d 1
N N1 0.61624(11) 0.0389(2) 1.11969(8) 0.0248(3) Uani d 1
N N2 0.55831(11) 0.1799(2) 1.03407(8) 0.0246(3) Uani d 1
H H2 0.6099 0.1881 1.0199 0.030 Uiso calc 1
N N3 0.48981(11) 0.2446(2) 1.00018(8) 0.0233(3) Uani d 1
C C1 0.54532(13) 0.1017(2) 1.09064(9) 0.0215(4) Uani d 1
C C2 0.50099(12) 0.3329(2) 0.94986(9) 0.0220(4) Uani d 1
C C3 0.42248(12) 0.3932(2) 0.91666(9) 0.0211(4) Uani d 1
C C4 0.34139(13) 0.3677(3) 0.94099(9) 0.0236(4) Uani d 1
C C5 0.26923(14) 0.4287(3) 0.90750(11) 0.0295(4) Uani d 1
H H5 0.2148 0.4145 0.9246 0.035 Uiso calc 1
C C6 0.27513(14) 0.5088(3) 0.85053(11) 0.0299(4) Uani d 1
H H6 0.2251 0.5482 0.8282 0.036 Uiso calc 1
C C7 0.35447(13) 0.5322(3) 0.82530(10) 0.0258(4) Uani d 1
C C8 0.42704(13) 0.4770(3) 0.85839(9) 0.0247(4) Uani d 1
H H8 0.4811 0.4960 0.8414 0.030 Uiso calc 1
C C9 0.43341(17) 0.6297(4) 0.73913(11) 0.0405(6) Uani d 1
H H9A 0.4248 0.6843 0.6978 0.061 Uiso calc 1
H H9B 0.4585 0.5162 0.7339 0.061 Uiso calc 1
H H9C 0.4719 0.6997 0.7660 0.061 Uiso calc 1
C C10 0.58601(13) 0.3769(3) 0.92477(10) 0.0267(4) Uani d 1
H H10A 0.6306 0.3603 0.9580 0.040 Uiso calc 1
H H10B 0.5858 0.4963 0.9110 0.040 Uiso calc 1
H H10C 0.5971 0.3026 0.8889 0.040 Uiso calc 1
C C11 0.70021(13) 0.0579(3) 1.09373(10) 0.0292(4) Uani d 1
H H11A 0.7003 0.0029 1.0523 0.044 Uiso calc 1
H H11B 0.7432 0.0041 1.1221 0.044 Uiso calc 1
H H11C 0.7134 0.1795 1.0894 0.044 Uiso calc 1
C C12 0.61403(15) -0.0437(3) 1.18084(10) 0.0302(4) Uani d 1
H H12A 0.6294 0.0392 1.2140 0.045 Uiso calc 1
H H12B 0.6547 -0.1386 1.1828 0.045 Uiso calc 1
H H12C 0.5565 -0.0873 1.1869 0.045 Uiso calc 1
S S1A 0.56414(5) -0.19363(10) 0.59613(3) 0.0475(2) Uani d 1
O O1A 0.66714(13) -0.3267(2) 0.44906(9) 0.0443(5) Uani d 1
H H1A 0.6392 -0.2552 0.4692 0.066 Uiso calc 1
O O2A 0.82584(12) -0.0500(2) 0.24624(8) 0.0411(4) Uani d 1
N N1A 0.53156(14) 0.1371(3) 0.61861(10) 0.0413(5) Uani d 1
N N2A 0.59826(13) 0.0826(3) 0.52876(9) 0.0357(4) Uani d 1
H H2A 0.5970 0.1935 0.5220 0.043 Uiso calc 1
N N3A 0.63480(12) -0.0228(3) 0.48627(9) 0.0319(4) Uani d 1
C C1A 0.56361(15) 0.0174(4) 0.58155(11) 0.0355(5) Uani d 1
C C2A 0.67559(14) 0.0493(3) 0.44166(10) 0.0287(4) Uani d 1
C C3A 0.71116(14) -0.0682(3) 0.39541(10) 0.0280(4) Uani d 1
C C4A 0.70414(16) -0.2470(3) 0.40023(11) 0.0349(5) Uani d 1
C C5A 0.73558(19) -0.3507(3) 0.35358(12) 0.0421(6) Uani d 1
H H5A 0.7299 -0.4711 0.3568 0.050 Uiso calc 1
C C6A 0.77470(18) -0.2826(3) 0.30294(12) 0.0406(6) Uani d 1
H H6A 0.7957 -0.3555 0.2714 0.049 Uiso calc 1
C C7A 0.78354(16) -0.1063(3) 0.29783(11) 0.0334(5) Uani d 1
C C8A 0.75226(15) -0.0007(3) 0.34303(11) 0.0311(4) Uani d 1
H H8A 0.7584 0.1195 0.3390 0.037 Uiso calc 1
C C9A 0.83626(17) 0.1293(4) 0.24074(12) 0.0396(5) Uani d 1
H H9AA 0.8701 0.1720 0.2773 0.059 Uiso calc 1
H H9AB 0.7802 0.1845 0.2389 0.059 Uiso calc 1
H H9AC 0.8656 0.1550 0.2021 0.059 Uiso calc 1
C C10A 0.68571(17) 0.2386(3) 0.43561(12) 0.0357(5) Uani d 1
H H10D 0.6873 0.2908 0.4776 0.054 Uiso calc 1
H H10E 0.6375 0.2851 0.4101 0.054 Uiso calc 1
H H10F 0.7389 0.2637 0.4151 0.054 Uiso calc 1
C C11A 0.5344(2) 0.3188(4) 0.60277(14) 0.0511(7) Uani d 1
H H11D 0.5078 0.3852 0.6357 0.077 Uiso calc 1
H H11E 0.5035 0.3382 0.5623 0.077 Uiso calc 1
H H11F 0.5939 0.3547 0.5998 0.077 Uiso calc 1
C C12A 0.4973(2) 0.0922(5) 0.67918(14) 0.0571(8) Uani d 1
H H12D 0.5362 0.1325 0.7134 0.086 Uiso calc 1
H H12E 0.4912 -0.0321 0.6820 0.086 Uiso calc 1
H H12F 0.4414 0.1462 0.6828 0.086 Uiso calc 1

loop_
_atom_site_aniso_label
_atom_site_aniso_U_11
_atom_site_aniso_U_22
_atom_site_aniso_U_33
_atom_site_aniso_U_12
_atom_site_aniso_U_13
_atom_site_aniso_U_23
S1 0.0221(3) 0.0347(3) 0.0344(3) -0.0020(2) 0.01022(19) 0.00048(19)
O1 0.0209(7) 0.0346(9) 0.0330(8) -0.0050(6) 0.0082(6) 0.0030(6)
O2 0.0299(8) 0.0352(9) 0.0358(8) -0.0002(7) 0.0011(6) 0.0072(6)
N1 0.0191(8) 0.0243(8) 0.0313(9) 0.0007(6) 0.0058(6) 0.0012(6)
N2 0.0204(8) 0.0245(8) 0.0295(8) 0.0024(6) 0.0079(6) 0.0015(6)
N3 0.0206(8) 0.0212(8) 0.0284(8) 0.0020(6) 0.0043(6) -0.0025(6)
C1 0.0209(9) 0.0178(8) 0.0263(9) -0.0008(6) 0.0050(7) -0.0035(6)
C2 0.0208(9) 0.0179(8) 0.0277(9) -0.0001(7) 0.0067(7) -0.0049(6)
C3 0.0178(8) 0.0168(8) 0.0290(9) -0.0024(6) 0.0047(7) -0.0040(6)
C4 0.0214(9) 0.0196(8) 0.0303(10) -0.0028(7) 0.0053(7) -0.0035(7)
C5 0.0184(9) 0.0295(10) 0.0410(12) -0.0021(8) 0.0067(8) -0.0009(8)
C6 0.0220(10) 0.0278(10) 0.0396(12) -0.0004(8) -0.0011(8) -0.0004(8)
C7 0.0261(10) 0.0195(9) 0.0317(10) -0.0008(7) 0.0020(7) -0.0004(7)
C8 0.0219(9) 0.0212(9) 0.0314(10) -0.0013(7) 0.0049(7) -0.0028(7)
C9 0.0376(13) 0.0515(16) 0.0330(12) 0.0026(11) 0.0066(9) 0.0089(10)
C10 0.0200(9) 0.0272(10) 0.0333(10) -0.0021(7) 0.0050(7) 0.0037(7)
C11 0.0197(9) 0.0314(11) 0.0370(11) -0.0006(8) 0.0051(8) -0.0012(8)
C12 0.0307(11) 0.0297(11) 0.0300(10) -0.0010(9) 0.0009(8) 0.0034(8)
S1A 0.0435(4) 0.0464(4) 0.0531(4) -0.0001(3) 0.0089(3) 0.0232(3)
O1A 0.0528(12) 0.0284(9) 0.0515(11) -0.0099(8) 0.0010(8) 0.0119(7)
O2A 0.0469(11) 0.0383(10) 0.0388(9) 0.0026(8) 0.0079(7) 0.0008(7)
N1A 0.0350(12) 0.0492(13) 0.0402(11) -0.0032(10) 0.0064(9) 0.0068(9)
N2A 0.0370(11) 0.0329(10) 0.0375(11) -0.0036(8) 0.0050(8) 0.0086(7)
N3A 0.0310(10) 0.0310(10) 0.0336(10) -0.0049(8) 0.0004(7) 0.0070(7)
C1A 0.0237(11) 0.0454(14) 0.0373(12) -0.0057(9) 0.0001(8) 0.0117(9)
C2A 0.0254(10) 0.0248(10) 0.0352(11) -0.0042(8) -0.0036(8) 0.0084(8)
C3A 0.0257(10) 0.0233(9) 0.0343(11) -0.0039(8) -0.0053(8) 0.0055(7)
C4A 0.0356(12) 0.0273(11) 0.0408(12) -0.0071(9) -0.0075(9) 0.0079(9)
C5A 0.0529(16) 0.0243(11) 0.0480(14) -0.0046(10) -0.0079(11) 0.0022(9)
C6A 0.0466(15) 0.0311(12) 0.0432(13) 0.0005(10) -0.0060(11) -0.0047(9)
C7A 0.0342(12) 0.0317(12) 0.0338(11) -0.0026(9) -0.0048(9) 0.0020(8)
C8A 0.0297(11) 0.0268(10) 0.0364(11) -0.0018(8) -0.0026(8) 0.0046(8)
C9A 0.0350(13) 0.0426(14) 0.0416(13) -0.0040(11) 0.0070(10) 0.0037(10)
C10A 0.0385(13) 0.0264(11) 0.0428(13) -0.0029(9) 0.0083(10) 0.0061(9)
C11A 0.0501(18) 0.0504(18) 0.0536(17) -0.0002(13) 0.0090(13) -0.0007(12)
C12A 0.0508(18) 0.079(2) 0.0424(16) -0.0007(16) 0.0133(13) 0.0123(14)

loop_
_atom_type_symbol
_atom_type_description
_atom_type_scat_dispersion_real
_atom_type_scat_dispersion_imag
_atom_type_scat_source
C C 0.0033 0.0016 'International Tables Vol C Tables 4.2.6.8 and 6.1.1.4'
H H 0.0000 0.0000 'International Tables Vol C Tables 4.2.6.8 and 6.1.1.4'
N N 0.0061 0.0033 'International Tables Vol C Tables 4.2.6.8 and 6.1.1.4'
O O 0.0106 0.0060 'International Tables Vol C Tables 4.2.6.8 and 6.1.1.4'
S S 0.1246 0.1234 'International Tables Vol C Tables 4.2.6.8 and 6.1.1.4'

loop_
_geom_angle_atom_site_label_1
_geom_angle_atom_site_label_2
_geom_angle_atom_site_label_3
_geom_angle
C4 O1 H1 109.5
C7 O2 C9 116.72(17)
C1 N1 C11 122.29(17)
C1 N1 C12 121.38(17)
C12 N1 C11 116.23(17)
N3 N2 H2 120.6
N3 N2 C1 118.84(17)
C1 N2 H2 120.6
C2 N3 N2 120.09(17)
N1 C1 S1 124.37(15)
N1 C1 N2 114.36(17)
N2 C1 S1 121.27(15)
N3 C2 C3 115.20(17)
N3 C2 C10 125.01(18)
C3 C2 C10 119.79(17)
C4 C3 C2 122.05(18)
C8 C3 C2 119.78(17)
C8 C3 C4 118.16(18)
O1 C4 C3 124.19(18)
O1 C4 C5 116.38(18)
C5 C4 C3 119.43(19)
C4 C5 H5 119.3
C6 C5 C4 121.38(19)
C6 C5 H5 119.3
C5 C6 H6 120.0
C5 C6 C7 119.9(2)
C7 C6 H6 120.0
O2 C7 C6 115.65(18)
O2 C7 C8 124.61(19)
C8 C7 C6 119.74(19)
C3 C8 H8 119.3
C7 C8 C3 121.33(19)
C7 C8 H8 119.3
O2 C9 H9A 109.5
O2 C9 H9B 109.5
O2 C9 H9C 109.5
H9A C9 H9B 109.5
H9A C9 H9C 109.5
H9B C9 H9C 109.5
C2 C10 H10A 109.5
C2 C10 H10B 109.5
C2 C10 H10C 109.5
H10A C10 H10B 109.5
H10A C10 H10C 109.5
H10B C10 H10C 109.5
N1 C11 H11A 109.5
N1 C11 H11B 109.5
N1 C11 H11C 109.5
H11A C11 H11B 109.5
H11A C11 H11C 109.5
H11B C11 H11C 109.5
N1 C12 H12A 109.5
N1 C12 H12B 109.5
N1 C12 H12C 109.5
H12A C12 H12B 109.5
H12A C12 H12C 109.5
H12B C12 H12C 109.5
C4A O1A H1A 109.5
C7A O2A C9A 116.31(19)
C1A N1A C11A 122.0(2)
C1A N1A C12A 121.0(3)
C12A N1A C11A 116.9(3)
N3A N2A H2A 119.6
C1A N2A H2A 119.6
C1A N2A N3A 120.7(2)
C2A N3A N2A 117.1(2)
N1A C1A S1A 125.40(19)
N1A C1A N2A 113.3(2)
N2A C1A S1A 121.3(2)
N3A C2A C3A 115.5(2)
N3A C2A C10A 123.5(2)
C3A C2A C10A 121.05(19)
C4A C3A C2A 122.6(2)
C4A C3A C8A 118.0(2)
C8A C3A C2A 119.43(19)
O1A C4A C3A 123.2(2)
O1A C4A C5A 116.9(2)
C5A C4A C3A 119.8(2)
C4A C5A H5A 119.4
C6A C5A C4A 121.3(2)
C6A C5A H5A 119.4
C5A C6A H6A 120.1
C5A C6A C7A 119.8(2)
C7A C6A H6A 120.1
O2A C7A C6A 115.6(2)
C8A C7A O2A 124.3(2)
C8A C7A C6A 120.1(2)
C3A C8A H8A 119.5
C7A C8A C3A 121.0(2)
C7A C8A H8A 119.5
O2A C9A H9AA 109.5
O2A C9A H9AB 109.5
O2A C9A H9AC 109.5
H9AA C9A H9AB 109.5
H9AA C9A H9AC 109.5
H9AB C9A H9AC 109.5
C2A C10A H10D 109.5
C2A C10A H10E 109.5
C2A C10A H10F 109.5
H10D C10A H10E 109.5
H10D C10A H10F 109.5
H10E C10A H10F 109.5
N1A C11A H11D 109.5
N1A C11A H11E 109.5
N1A C11A H11F 109.5
H11D C11A H11E 109.5
H11D C11A H11F 109.5
H11E C11A H11F 109.5
N1A C12A H12D 109.5
N1A C12A H12E 109.5
N1A C12A H12F 109.5
H12D C12A H12E 109.5
H12D C12A H12F 109.5
H12E C12A H12F 109.5

loop_
_geom_bond_atom_site_label_1
_geom_bond_atom_site_label_2
_geom_bond_distance
S1 C1 1.676(2)
O1 H1 0.8400
O1 C4 1.359(2)
O2 C7 1.380(3)
O2 C9 1.419(3)
N1 C1 1.342(3)
N1 C11 1.461(3)
N1 C12 1.452(3)
N2 H2 0.8800
N2 N3 1.364(2)
N2 C1 1.372(2)
N3 C2 1.292(3)
C2 C3 1.470(3)
C2 C10 1.500(3)
C3 C4 1.411(3)
C3 C8 1.405(3)
C4 C5 1.395(3)
C5 H5 0.9500
C5 C6 1.369(3)
C6 H6 0.9500
C6 C7 1.391(3)
C7 C8 1.381(3)
C8 H8 0.9500
C9 H9A 0.9800
C9 H9B 0.9800
C9 H9C 0.9800
C10 H10A 0.9800
C10 H10B 0.9800
C10 H10C 0.9800
C11 H11A 0.9800
C11 H11B 0.9800
C11 H11C 0.9800
C12 H12A 0.9800
C12 H12B 0.9800
C12 H12C 0.9800
S1A C1A 1.681(3)
O1A H1A 0.8400
O1A C4A 1.363(3)
O2A C7A 1.379(3)
O2A C9A 1.419(3)
N1A C1A 1.337(4)
N1A C11A 1.463(4)
N1A C12A 1.460(3)
N2A H2A 0.8800
N2A N3A 1.368(3)
N2A C1A 1.367(3)
N3A C2A 1.297(3)
C2A C3A 1.474(3)
C2A C10A 1.496(3)
C3A C4A 1.408(3)
C3A C8A 1.414(3)
C4A C5A 1.389(4)
C5A H5A 0.9500
C5A C6A 1.371(4)
C6A H6A 0.9500
C6A C7A 1.392(3)
C7A C8A 1.375(3)
C8A H8A 0.9500
C9A H9AA 0.9800
C9A H9AB 0.9800
C9A H9AC 0.9800
C10A H10D 0.9800
C10A H10E 0.9800
C10A H10F 0.9800
C11A H11D 0.9800
C11A H11E 0.9800
C11A H11F 0.9800
C12A H12D 0.9800
C12A H12E 0.9800
C12A H12F 0.9800

loop_
_geom_hbond_atom_site_label_D
_geom_hbond_atom_site_label_H
_geom_hbond_atom_site_label_A
_geom_hbond_site_symmetry_A
_geom_hbond_distance_DH
_geom_hbond_distance_HA
_geom_hbond_distance_DA
_geom_hbond_angle_DHA
O1 H1 N3 . 0.84 1.84 2.563(2) 143
O1A H1A N3A . 0.84 1.86 2.565(3) 141
C11 H11A O1 3_657 0.98 2.51 3.315(3) 139
C11A H11E O1A 3_656 0.98 2.68 3.305(4) 122
C11A H11E Cg2 2_656 0.98 2.73 3.590(3) 147
C12 H12B Cg1 3_657 0.98 2.82 3.530(3) 130

loop_
_geom_torsion_atom_site_label_1
_geom_torsion_atom_site_label_2
_geom_torsion_atom_site_label_3
_geom_torsion_atom_site_label_4
_geom_torsion
O1 C4 C5 C6 -178.0(2)
O2 C7 C8 C3 -179.22(18)
N2 N3 C2 C3 178.91(16)
N2 N3 C2 C10 -1.7(3)
N3 N2 C1 S1 -2.4(2)
N3 N2 C1 N1 178.56(17)
N3 C2 C3 C4 4.8(3)
N3 C2 C3 C8 -174.23(17)
C1 N2 N3 C2 173.41(17)
C2 C3 C4 O1 -0.5(3)
C2 C3 C4 C5 179.65(18)
C2 C3 C8 C7 178.66(18)
C3 C4 C5 C6 1.9(3)
C4 C3 C8 C7 -0.4(3)
C4 C5 C6 C7 -0.7(3)
C5 C6 C7 O2 179.7(2)
C5 C6 C7 C8 -1.0(3)
C6 C7 C8 C3 1.6(3)
C8 C3 C4 O1 178.59(18)
C8 C3 C4 C5 -1.3(3)
C9 O2 C7 C6 -176.3(2)
C9 O2 C7 C8 4.5(3)
C10 C2 C3 C4 -174.64(18)
C10 C2 C3 C8 6.3(3)
C11 N1 C1 S1 -177.10(15)
C11 N1 C1 N2 1.9(3)
C12 N1 C1 S1 -0.7(3)
C12 N1 C1 N2 178.29(18)
O1A C4A C5A C6A -179.3(2)
O2A C7A C8A C3A -178.6(2)
N2A N3A C2A C3A -177.70(18)
N2A N3A C2A C10A 1.3(3)
N3A N2A C1A S1A -0.3(3)
N3A N2A C1A N1A 179.2(2)
N3A C2A C3A C4A -2.1(3)
N3A C2A C3A C8A 176.3(2)
C1A N2A N3A C2A -171.6(2)
C2A C3A C4A O1A -2.7(3)
C2A C3A C4A C5A 177.1(2)
C2A C3A C8A C7A -177.7(2)
C3A C4A C5A C6A 0.9(4)
C4A C3A C8A C7A 0.7(3)
C4A C5A C6A C7A 0.1(4)
C5A C6A C7A O2A 178.3(2)
C5A C6A C7A C8A -0.8(4)
C6A C7A C8A C3A 0.3(3)
C8A C3A C4A O1A 178.9(2)
C8A C3A C4A C5A -1.3(3)
C9A O2A C7A C6A -179.3(2)
C9A O2A C7A C8A -0.3(3)
C10A C2A C3A C4A 178.9(2)
C10A C2A C3A C8A -2.8(3)
C11A N1A C1A S1A 179.4(2)
C11A N1A C1A N2A 0.0(3)
C12A N1A C1A S1A 3.7(4)
C12A N1A C1A N2A -175.7(2)

_cod_database_fobs_code 2241175
